data_2100585
loop_
_publ_author_name
'Wardell, James L.'
'Low, John Nicolson'
'Skakle, Janet M.S.'
'Glidewell, Christopher'

_publ_section_title
;
Isomeric N-(iodophenyl)nitrobenzamides form different
three-dimensional framework structures
;
_journal_coeditor_code BM5035
_journal_issue 2
_journal_name_full 'Acta Crystallographica, Section B'
_journal_page_first 931
_journal_page_last 943
_journal_paper_doi 10.1107/S0108768106029053
_journal_volume 62
_journal_year 2006
_chemical_formula_moiety 'C13 H9 I N2 O3'
_chemical_formula_sum 'C13 H9 I N2 O3'
_chemical_formula_weight 368.12
_chemical_name_systematic
;
N-(3-iodophenyl)-3-nitrobenzamide
;
_space_group_IT_number 9
_symmetry_cell_setting monoclinic
_symmetry_space_group_name_Hall 'C -2yc'
_symmetry_space_group_name_H-M 'C 1 c 1'
_atom_sites_solution_hydrogens geom
_atom_sites_solution_primary direct
_atom_sites_solution_secondary difmap
_cell_angle_alpha 90.00
_cell_angle_beta 105.2353(16)
_cell_angle_gamma 90.00
_cell_formula_units_Z 4
_cell_length_a 13.8494(4)
_cell_length_b 10.0495(3)
_cell_length_c 9.4203(3)
_cell_measurement_reflns_used 2797
_cell_measurement_temperature 120(2)
_cell_measurement_theta_max 27.48
_cell_measurement_theta_min 4.06
_cell_volume 1265.03(7)
_computing_cell_refinement 'DENZO (Otwinowski & Minor, 1997) & COLLECT'
_computing_data_collection 'COLLECT (Hooft, 1999)'
_computing_data_reduction 'DENZO & COLLECT)'
_computing_molecular_graphics 'PLATON (Spek, 2003)'
_computing_publication_material 'SHELXL-97 and PRPKAPPA (Ferguson, 1999)'
_computing_structure_refinement 'OSCAIL & SHELXL-97 (Sheldrick, 1997)'
_computing_structure_solution 'OSCAIL (McArdle, 2003) & SHELXS-97 (Sheldrick, 1997)'
_diffrn_ambient_temperature 120(2)
_diffrn_detector_area_resol_mean 9.091
_diffrn_measured_fraction_theta_full 0.994
_diffrn_measured_fraction_theta_max 0.994
_diffrn_measurement_device_type 'Bruker-Nonius KappaCCD'
_diffrn_measurement_method '\f & \w scans'
_diffrn_radiation_monochromator graphite
_diffrn_radiation_source 'Bruker-Nonius FR591 rotating anode'
_diffrn_radiation_type 'Mo K\a'
_diffrn_radiation_wavelength 0.71073
_diffrn_reflns_av_R_equivalents 0.0229
_diffrn_reflns_av_sigmaI/netI 0.0325
_diffrn_reflns_limit_h_max 17
_diffrn_reflns_limit_h_min -17
_diffrn_reflns_limit_k_max 12
_diffrn_reflns_limit_k_min -13
_diffrn_reflns_limit_l_max 12
_diffrn_reflns_limit_l_min -12
_diffrn_reflns_number 7022
_diffrn_reflns_theta_full 27.48
_diffrn_reflns_theta_max 27.48
_diffrn_reflns_theta_min 4.06
_diffrn_standards_decay_% 0
_exptl_absorpt_coefficient_mu 2.536
_exptl_absorpt_correction_T_max 0.666
_exptl_absorpt_correction_T_min 0.376
_exptl_absorpt_correction_type multi-scan
_exptl_absorpt_process_details 'SADABS 2.10 (Sheldrick, 2003)'
_exptl_crystal_colour brown
_exptl_crystal_density_diffrn 1.933
_exptl_crystal_density_method 'not measured'
_exptl_crystal_description block
_exptl_crystal_F_000 712
_exptl_crystal_size_max 0.46
_exptl_crystal_size_mid 0.34
_exptl_crystal_size_min 0.16
_refine_diff_density_max 0.557
_refine_diff_density_min -1.094
_refine_ls_abs_structure_details 'Flack (1983), 1349 Friedel pairs'
_refine_ls_abs_structure_Flack 0.013(17)
_refine_ls_extinction_method none
_refine_ls_goodness_of_fit_ref 1.244
_refine_ls_hydrogen_treatment constr
_refine_ls_matrix_type full
_refine_ls_number_parameters 172
_refine_ls_number_reflns 2797
_refine_ls_number_restraints 2
_refine_ls_restrained_S_all 1.244
_refine_ls_R_factor_all 0.0185
_refine_ls_R_factor_gt 0.0180
_refine_ls_shift/su_max 0.000
_refine_ls_shift/su_mean 0.000
_refine_ls_structure_factor_coef Fsqd
_refine_ls_weighting_details 'w=1/[\s^2^(Fo^2^)+(0.0227P)^2^] where P=(Fo^2^+2Fc^2^)/3'
_refine_ls_weighting_scheme calc
_refine_ls_wR_factor_gt 0.0525
_refine_ls_wR_factor_ref 0.0527
_reflns_number_gt 2752
_reflns_number_total 2797
_reflns_threshold_expression I>2\s(I)
_cod_data_source_file bm5035.cif
_cod_depositor_comments
;
The following automatic conversions were performed:
'_exptl_absorpt_correction_type' value 'Multi-scan' changed to
'multi-scan' according to
'/home/saulius/struct/CIF-dictionaries/cif_core.dic' dictionary named
'cif_core.dic' version 2.4.1 from 2010-06-29.

Automatic conversion script
Id: cif_fix_enum 1527 2010-12-29 10:47:43Z saulius 
;
_cod_original_sg_symbol_H-M 'C c'
_cod_database_code 2100585

loop_
_symmetry_equiv_pos_as_xyz
'x, y, z'
'x, -y, z+1/2'
'x+1/2, y+1/2, z'
'x+1/2, -y+1/2, z+1/2'

loop_
_atom_site_type_symbol
_atom_site_label
_atom_site_fract_x
_atom_site_fract_y
_atom_site_fract_z
_atom_site_U_iso_or_equiv
_atom_site_adp_type
_atom_site_calc_flag
_atom_site_refinement_flags
_atom_site_occupancy
C C11 0.7797(2) 0.6833(3) 0.7339(3) 0.0116(6) Uani d . 1
C C12 0.8261(2) 0.6561(3) 0.6247(3) 0.0117(5) Uani d . 1
C C13 0.8695(4) 0.7603(3) 0.5672(6) 0.0134(8) Uani d . 1
C C14 0.8706(2) 0.8902(3) 0.6162(3) 0.0176(6) Uani d . 1
C C15 0.8241(2) 0.9169(3) 0.7266(3) 0.0160(6) Uani d . 1
C C16 0.7794(2) 0.8146(3) 0.7857(3) 0.0152(6) Uani d . 1
C C17 0.72916(19) 0.5797(3) 0.8039(3) 0.0125(5) Uani d . 1
O O17 0.71903(16) 0.5977(2) 0.92908(19) 0.0143(4) Uani d . 1
N N1 0.69589(15) 0.4705(2) 0.7215(2) 0.0122(4) Uani d . 1
C C21 0.6521(2) 0.3559(3) 0.7658(3) 0.0131(6) Uani d . 1
C C22 0.6025(2) 0.3578(3) 0.8765(3) 0.0141(6) Uani d . 1
C C23 0.5646(3) 0.2390(2) 0.9152(4) 0.0134(7) Uani d . 1
C C24 0.5712(2) 0.1206(3) 0.8434(3) 0.0172(7) Uani d . 1
C C25 0.6176(2) 0.1212(3) 0.7283(4) 0.0189(7) Uani d . 1
C C26 0.6584(4) 0.2369(3) 0.6902(6) 0.0173(9) Uani d . 1
N N13 0.9173(3) 0.7305(2) 0.4484(4) 0.0178(6) Uani d . 1
O O31 0.91357(17) 0.6161(2) 0.4020(2) 0.0254(5) Uani d . 1
O O32 0.95718(19) 0.8224(2) 0.3990(3) 0.0297(5) Uani d . 1
I I23 0.50081(5) 0.240359(12) 1.09460(7) 0.01576(7) Uani d . 1
H H12 0.8284 0.5679 0.5895 0.014 Uiso calc R 1
H H14 0.9022 0.9588 0.5754 0.021 Uiso calc R 1
H H15 0.8228 1.0052 0.7620 0.019 Uiso calc R 1
H H16 0.7483 0.8335 0.8621 0.018 Uiso calc R 1
H H1 0.7088 0.4646 0.6351 0.015 Uiso d R 1
H H22 0.5946 0.4386 0.9246 0.017 Uiso calc R 1
H H24 0.5449 0.0406 0.8717 0.021 Uiso calc R 1
H H25 0.6211 0.0414 0.6758 0.023 Uiso calc R 1
H H26 0.6907 0.2361 0.6128 0.021 Uiso calc R 1

loop_
_atom_site_aniso_label
_atom_site_aniso_U_11
_atom_site_aniso_U_22
_atom_site_aniso_U_33
_atom_site_aniso_U_12
_atom_site_aniso_U_13
_atom_site_aniso_U_23
C11 0.0119(14) 0.0093(14) 0.0125(14) 0.0008(11) 0.0011(11) 0.0001(11)
C12 0.0131(12) 0.0117(14) 0.0106(12) 0.0015(10) 0.0035(11) 0.0022(10)
C13 0.014(2) 0.0163(18) 0.012(2) 0.0029(10) 0.0072(18) 0.0003(11)
C14 0.0189(15) 0.0138(14) 0.0204(14) -0.0044(11) 0.0057(12) 0.0035(11)
C15 0.0221(15) 0.0087(14) 0.0181(14) -0.0047(12) 0.0068(12) -0.0010(11)
C16 0.0191(15) 0.0123(15) 0.0145(15) 0.0001(12) 0.0048(13) -0.0024(12)
C17 0.0134(12) 0.0105(13) 0.0124(12) 0.0026(10) 0.0013(10) 0.0021(11)
O17 0.0228(10) 0.0140(11) 0.0081(8) -0.0029(8) 0.0077(8) 0.0014(7)
N1 0.0174(12) 0.0123(11) 0.0087(10) -0.0031(9) 0.0067(9) 0.0001(8)
C21 0.0151(15) 0.0123(14) 0.0109(13) 0.0007(11) 0.0017(11) 0.0020(10)
C22 0.0156(15) 0.0125(14) 0.0144(15) 0.0005(11) 0.0041(12) 0.0008(11)
C23 0.0116(18) 0.0179(17) 0.0123(18) -0.0014(10) 0.0061(14) 0.0008(9)
C24 0.0196(18) 0.0134(15) 0.0202(16) -0.0027(12) 0.0077(14) 0.0024(13)
C25 0.0214(17) 0.0140(15) 0.0231(16) -0.0017(12) 0.0088(13) -0.0031(13)
C26 0.028(3) 0.0145(17) 0.012(2) -0.0006(12) 0.0097(19) 0.0016(12)
N13 0.0184(16) 0.0208(14) 0.0174(16) 0.0051(11) 0.0102(13) 0.0042(11)
O31 0.0309(13) 0.0216(13) 0.0295(13) -0.0015(10) 0.0181(11) -0.0044(11)
O32 0.0404(14) 0.0252(13) 0.0339(13) 0.0011(11) 0.0279(12) 0.0093(11)
I23 0.01521(11) 0.01944(10) 0.01474(11) -0.00027(18) 0.00768(7) 0.00355(17)

loop_
_atom_type_symbol
_atom_type_description
_atom_type_scat_dispersion_real
_atom_type_scat_dispersion_imag
_atom_type_scat_source
C C 0.0033 0.0016 'International Tables Vol C Tables 4.2.6.8 and 6.1.1.4'
H H 0.0000 0.0000 'International Tables Vol C Tables 4.2.6.8 and 6.1.1.4'
I I -0.4742 1.8119 'International Tables Vol C Tables 4.2.6.8 and 6.1.1.4'
N N 0.0061 0.0033 'International Tables Vol C Tables 4.2.6.8 and 6.1.1.4'
O O 0.0106 0.0060 'International Tables Vol C Tables 4.2.6.8 and 6.1.1.4'

loop_
_geom_angle_atom_site_label_1
_geom_angle_atom_site_label_2
_geom_angle_atom_site_label_3
_geom_angle
_geom_angle_publ_flag
C12 C11 C16 119.3(3) no
C12 C11 C17 123.7(2) no
C16 C11 C17 117.1(2) no
C11 C12 C13 118.6(3) no
C11 C12 H12 120.7 no
C13 C12 H12 120.7 no
C14 C13 C12 123.4(4) no
C14 C13 N13 118.5(3) no
C12 C13 N13 118.1(3) no
C13 C14 C15 117.8(3) no
C13 C14 H14 121.1 no
C15 C14 H14 121.1 no
C14 C15 C16 120.1(3) no
C14 C15 H15 120.0 no
C16 C15 H15 120.0 no
C15 C16 C11 120.9(3) no
C15 C16 H16 119.6 no
C11 C16 H16 119.6 no
O17 C17 N1 124.0(2) no
O17 C17 C11 120.0(2) no
N1 C17 C11 116.0(2) no
C17 N1 C21 126.7(2) no
C17 N1 H1 117.7 no
C21 N1 H1 115.2 no
C22 C21 C26 120.0(3) no
C22 C21 N1 123.0(3) no
C26 C21 N1 117.0(3) no
C23 C22 C21 118.6(3) no
C23 C22 H22 120.7 no
C21 C22 H22 120.7 no
C24 C23 C22 122.2(4) no
C24 C23 I23 119.6(2) no
C22 C23 I23 118.2(2) no
C23 C24 C25 118.6(3) no
C23 C24 H24 120.7 no
C25 C24 H24 120.7 no
C26 C25 C24 120.5(3) no
C26 C25 H25 119.7 no
C24 C25 H25 119.7 no
C25 C26 C21 120.0(4) no
C25 C26 H26 120.0 no
C21 C26 H26 120.0 no
O31 N13 O32 123.4(3) no
O31 N13 C13 118.4(3) no
O32 N13 C13 118.1(3) no

loop_
_geom_bond_atom_site_label_1
_geom_bond_atom_site_label_2
_geom_bond_distance
_geom_bond_publ_flag
C11 C12 1.377(4) no
C11 C16 1.407(5) no
C11 C17 1.500(4) no
C12 C13 1.386(4) no
C12 H12 0.95 no
C13 C14 1.383(4) no
C13 N13 1.473(6) no
C14 C15 1.386(4) no
C14 H14 0.95 no
C15 C16 1.390(4) no
C15 H15 0.95 no
C16 H16 0.95 no
C17 O17 1.237(3) no
C17 N1 1.353(3) no
N1 C21 1.415(3) no
N1 H1 0.88 no
C21 C22 1.392(4) no
C21 C26 1.406(4) no
C22 C23 1.391(4) no
C22 H22 0.95 no
C23 C24 1.384(4) no
C23 I23 2.103(4) no
C24 C25 1.397(5) no
C24 H24 0.95 no
C25 C26 1.381(4) no
C25 H25 0.95 no
C26 H26 0.95 no
N13 O31 1.226(3) no
N13 O32 1.228(4) no

loop_
_geom_hbond_atom_site_label_D
_geom_hbond_atom_site_label_H
_geom_hbond_atom_site_label_A
_geom_hbond_site_symmetry_A
_geom_hbond_distance_DH
_geom_hbond_distance_HA
_geom_hbond_distance_DA
_geom_hbond_angle_DHA
_geom_hbond_publ_flag
N1 H1 O17 2_564 0.88 2.08 2.937(2) 165 no
C12 H12 O17 2_564 0.95 2.48 3.266(4) 140 no
C24 H24 O31 4_455 0.95 2.48 3.371(4) 157 no
C26 H26 O17 2_564 0.95 2.51 3.256(5) 136 no

loop_
_geom_torsion_atom_site_label_1
_geom_torsion_atom_site_label_2
_geom_torsion_atom_site_label_3
_geom_torsion_atom_site_label_4
_geom_torsion
_geom_torsion_publ_flag
C16 C11 C12 C13 -1.3(4) no
C17 C11 C12 C13 179.4(3) no
C11 C12 C13 C14 1.5(6) no
C11 C12 C13 N13 -178.8(3) no
C12 C13 C14 C15 -1.2(6) no
N13 C13 C14 C15 179.1(3) no
C13 C14 C15 C16 0.7(4) no
C14 C15 C16 C11 -0.6(4) no
C12 C11 C16 C15 0.9(4) no
C17 C11 C16 C15 -179.7(3) no
C12 C11 C17 O17 155.7(3) no
C16 C11 C17 O17 -23.7(4) no
C12 C11 C17 N1 -25.2(4) no
C16 C11 C17 N1 155.5(2) no
O17 C17 N1 C21 -5.4(4) no
C11 C17 N1 C21 175.5(2) no
C17 N1 C21 C22 25.7(4) no
C17 N1 C21 C26 -155.9(3) no
C26 C21 C22 C23 3.5(5) no
N1 C21 C22 C23 -178.1(3) no
C21 C22 C23 C24 -2.7(5) no
C21 C22 C23 I23 174.8(2) no
C22 C23 C24 C25 0.0(5) no
I23 C23 C24 C25 -177.4(2) no
C23 C24 C25 C26 1.8(5) no
C24 C25 C26 C21 -1.0(6) no
C22 C21 C26 C25 -1.7(6) no
N1 C21 C26 C25 179.7(4) no
C14 C13 N13 O31 -177.8(4) no
C12 C13 N13 O31 2.5(6) no
C14 C13 N13 O32 0.8(6) no
C12 C13 N13 O32 -178.8(4) no

loop_
_cod_related_entry_id
_cod_related_entry_database
_cod_related_entry_code
1 ChemSpider 2348236
